data_4349828
loop_
_publ_author_name
'Wang, Jiao-Yang'
'Yang, Qian'
'Zhang, Yi-Quan'
'Che, Guang-Bo'
'Zhao, Jiong-Peng'
'Liu, Fu-Chen'

_publ_section_title
;
 Two isomorphous azide/formate Mn(ii) coordination polymers show
 spin-canted antiferromagnetism only in the formate system
;
_journal_issue 3
_journal_name_full 'Inorganic Chemistry Frontiers'
_journal_page_first 719
_journal_paper_doi 10.1039/C7QI00789B
_journal_volume 5
_journal_year 2018
_chemical_formula_sum 'C6 H7 Mn N5 O3'
_chemical_formula_weight 252.11
_space_group_IT_number 19
_space_group_name_Hall 'P 2ac 2ab'
_space_group_name_H-M_alt 'P 21 21 21'
_symmetry_cell_setting orthorhombic
_symmetry_space_group_name_H-M 'P 21 21 21'
_atom_sites_solution_hydrogens geom
_atom_sites_solution_primary direct
_atom_sites_solution_secondary difmap
_audit_creation_method SHELXL-97
_audit_update_record
;
2017-12-12 deposited with the CCDC.
2018-01-19 downloaded from the CCDC.
;
_cell_angle_alpha 90.00
_cell_angle_beta 90.00
_cell_angle_gamma 90.00
_cell_formula_units_Z 4
_cell_length_a 8.7052(17)
_cell_length_b 10.349(2)
_cell_length_c 10.742(2)
_cell_measurement_reflns_used 8891
_cell_measurement_temperature 293(2)
_cell_measurement_theta_max 27.58
_cell_measurement_theta_min 3.01
_cell_volume 967.7(3)
_computing_cell_refinement 'Bruker XSCANS'
_computing_data_collection 'Bruker XSCANS'
_computing_data_reduction 'Bruker SHELXTL'
_computing_molecular_graphics 'Bruker SHELXTL'
_computing_publication_material 'Bruker SHELXTL'
_computing_structure_refinement 'SHELXL-97 (Sheldrick, 1997)'
_computing_structure_solution 'SHELXS-97 (Sheldrick, 1990)'
_diffrn_ambient_temperature 293(2)
_diffrn_measured_fraction_theta_full 0.998
_diffrn_measured_fraction_theta_max 0.998
_diffrn_measurement_device_type 'Bruker P4'
_diffrn_measurement_method '\w scans'
_diffrn_radiation_monochromator graphite
_diffrn_radiation_source 'fine-focus sealed tube'
_diffrn_radiation_type MoK\a
_diffrn_radiation_wavelength 0.71073
_diffrn_reflns_av_R_equivalents 0.0987
_diffrn_reflns_av_sigmaI/netI 0.0846
_diffrn_reflns_limit_h_max 11
_diffrn_reflns_limit_h_min -11
_diffrn_reflns_limit_k_max 13
_diffrn_reflns_limit_k_min -13
_diffrn_reflns_limit_l_max 13
_diffrn_reflns_limit_l_min -13
_diffrn_reflns_number 10138
_diffrn_reflns_theta_full 27.48
_diffrn_reflns_theta_max 27.48
_diffrn_reflns_theta_min 3.01
_diffrn_standards_decay_% 0
_diffrn_standards_interval_count 0
_diffrn_standards_interval_time 0
_diffrn_standards_number 2220
_exptl_absorpt_coefficient_mu 1.359
_exptl_absorpt_correction_type none
_exptl_crystal_colour yellow
_exptl_crystal_density_diffrn 1.730
_exptl_crystal_density_meas ?
_exptl_crystal_density_method 'not measured'
_exptl_crystal_description block
_exptl_crystal_F_000 508
_exptl_crystal_size_max 0.2
_exptl_crystal_size_mid 0.15
_exptl_crystal_size_min 0.2
_refine_diff_density_max 0.813
_refine_diff_density_min -0.609
_refine_diff_density_rms 0.130
_refine_ls_abs_structure_details 'Flack H D (1983), Acta Cryst. A39, 876-881'
_refine_ls_abs_structure_Flack 0.14(6)
_refine_ls_extinction_method none
_refine_ls_goodness_of_fit_ref 1.154
_refine_ls_hydrogen_treatment constr
_refine_ls_matrix_type full
_refine_ls_number_parameters 136
_refine_ls_number_reflns 2220
_refine_ls_number_restraints 0
_refine_ls_restrained_S_all 1.154
_refine_ls_R_factor_all 0.0970
_refine_ls_R_factor_gt 0.0722
_refine_ls_shift/su_max 0.001
_refine_ls_shift/su_mean 0.000
_refine_ls_structure_factor_coef Fsqd
_refine_ls_weighting_details 'calc w=1/[\s^2^(Fo^2^)+(0.0775P)^2^+0.5448P] where P=(Fo^2^+2Fc^2^)/3'
_refine_ls_weighting_scheme calc
_refine_ls_wR_factor_gt 0.1582
_refine_ls_wR_factor_ref 0.1682
_reflns_number_gt 1732
_reflns_number_total 2220
_reflns_threshold_expression >2sigma(I)
_cod_data_source_file c7qi00789b2.cif
_cod_data_source_block 1
_cod_depositor_comments
;
The following automatic conversions were performed:

data item '_symmetry_cell_setting' value 'Orthorhombic' was changed
to 'orthorhombic' in accordance with the
/home/saulius/struct/COD-crude-data/automatic-downloads/DataCite-retrospective/RSC/depositions/lib/dictionaries/cif_core.dic
dictionary named 'cif_core.dic' version 2.4.2 last updated on
2011-04-26.

data item '_exptl_crystal_density_meas' value 'none' was changed to
'?' -- the value is perceived as not measured.

Automatic conversion script
Id: cif_fix_values 6909 2019-04-08 15:41:33Z antanas 
;
_cod_original_cell_volume 967.8(3)
_cod_original_sg_symbol_H-M P2(1)2(1)2(1)
_cod_database_code 4349828

loop_
_symmetry_equiv_pos_as_xyz
'x, y, z'
'-x+1/2, -y, z+1/2'
'-x, y+1/2, -z+1/2'
'x+1/2, -y+1/2, -z'

loop_
_atom_site_label
_atom_site_type_symbol
_atom_site_fract_x
_atom_site_fract_y
_atom_site_fract_z
_atom_site_U_iso_or_equiv
_atom_site_adp_type
_atom_site_occupancy
_atom_site_symmetry_multiplicity
_atom_site_calc_flag
_atom_site_refinement_flags
Mn1 Mn 0.69496(11) 1.06144(9) 0.77816(9) 0.0241(3) Uani 1 1 d .
N5 N 0.8734(6) 0.8919(5) 0.7833(6) 0.0289(13) Uani 1 1 d .
C1 C 0.9004(8) 0.8415(6) 0.6712(6) 0.0238(15) Uani 1 1 d .
O1 O 0.7262(6) 0.9938(5) 0.5860(5) 0.0403(13) Uani 1 1 d .
N1 N 0.5117(8) 0.9251(7) 0.8203(8) 0.062(2) Uani 1 1 d .
C5 C 0.8121(9) 0.9009(6) 0.5626(6) 0.0277(14) Uani 1 1 d .
C4 C 0.9511(9) 0.8420(7) 0.8792(6) 0.0337(18) Uani 1 1 d .
H4A H 0.9309 0.8713 0.9594 0.040 Uiso 1 1 calc R
N2 N 0.4853(6) 0.8143(6) 0.8090(6) 0.0363(15) Uani 1 1 d .
O2 O 0.8349(6) 0.8523(5) 0.4567(4) 0.0377(13) Uani 1 1 d .
C2 C 1.0105(8) 0.7445(7) 0.6527(6) 0.0305(16) Uani 1 1 d .
H2A H 1.0258 0.7117 0.5731 0.037 Uiso 1 1 calc R
N4 N 1.0938(6) 0.6981(6) 0.7474(5) 0.0297(15) Uani 1 1 d .
C3 C 1.0622(9) 0.7466(7) 0.8610(6) 0.0352(18) Uani 1 1 d .
H3A H 1.1162 0.7155 0.9295 0.042 Uiso 1 1 calc R
N3 N 0.4567(9) 0.7061(7) 0.8027(7) 0.055(2) Uani 1 1 d .
O3 O 0.2154(11) 0.0326(12) 0.6822(17) 0.180(6) Uani 1 1 d .
C6 C 0.2587(18) -0.0001(17) 0.5623(15) 0.115(6) Uani 1 1 d .

loop_
_atom_site_aniso_label
_atom_site_aniso_U_11
_atom_site_aniso_U_22
_atom_site_aniso_U_33
_atom_site_aniso_U_23
_atom_site_aniso_U_13
_atom_site_aniso_U_12
Mn1 0.0265(4) 0.0191(4) 0.0269(5) 0.0002(4) 0.0004(5) -0.0003(4)
N5 0.031(3) 0.034(3) 0.022(3) -0.005(3) -0.001(3) 0.003(2)
C1 0.028(3) 0.018(3) 0.025(3) 0.001(3) 0.000(3) -0.003(3)
O1 0.049(3) 0.038(3) 0.034(3) 0.000(2) -0.016(2) 0.012(3)
N1 0.052(4) 0.031(4) 0.102(7) -0.011(4) 0.023(4) -0.016(4)
C5 0.032(3) 0.029(4) 0.022(3) -0.002(2) -0.001(3) -0.008(3)
C4 0.043(4) 0.038(4) 0.020(3) -0.003(3) 0.001(3) 0.013(3)
N2 0.033(3) 0.040(4) 0.037(4) 0.006(3) 0.003(3) -0.003(3)
O2 0.054(3) 0.036(3) 0.023(2) -0.002(2) -0.008(2) 0.005(2)
C2 0.041(4) 0.030(4) 0.020(3) -0.005(3) -0.005(3) 0.004(3)
N4 0.038(3) 0.034(3) 0.016(3) 0.003(2) 0.000(2) 0.008(3)
C3 0.047(5) 0.043(5) 0.016(3) 0.006(3) -0.002(3) 0.013(4)
N3 0.076(5) 0.030(4) 0.059(5) 0.008(3) -0.021(4) -0.025(3)
O3 0.075(6) 0.156(11) 0.31(2) -0.003(13) -0.033(10) 0.024(7)
C6 0.111(11) 0.146(13) 0.089(12) 0.017(9) 0.033(8) -0.026(10)

loop_
_atom_type_symbol
_atom_type_description
_atom_type_scat_dispersion_real
_atom_type_scat_dispersion_imag
_atom_type_scat_source
C C 0.0033 0.0016 'International Tables Vol C Tables 4.2.6.8 and 6.1.1.4'
H H 0.0000 0.0000 'International Tables Vol C Tables 4.2.6.8 and 6.1.1.4'
N N 0.0061 0.0033 'International Tables Vol C Tables 4.2.6.8 and 6.1.1.4'
O O 0.0106 0.0060 'International Tables Vol C Tables 4.2.6.8 and 6.1.1.4'
Mn Mn 0.3368 0.7283 'International Tables Vol C Tables 4.2.6.8 and 6.1.1.4'

loop_
_geom_angle_atom_site_label_1
_geom_angle_atom_site_label_2
_geom_angle_atom_site_label_3
_geom_angle
_geom_angle_site_symmetry_1
_geom_angle_site_symmetry_3
O2 Mn1 N1 89.7(3) 2_675 .
O2 Mn1 N3 89.8(2) 2_675 3_656
N1 Mn1 N3 94.8(3) . 3_656
O2 Mn1 O1 173.83(19) 2_675 .
N1 Mn1 O1 94.6(3) . .
N3 Mn1 O1 85.4(2) 3_656 .
O2 Mn1 N4 87.04(19) 2_675 3_756
N1 Mn1 N4 173.5(3) . 3_756
N3 Mn1 N4 90.8(3) 3_656 3_756
O1 Mn1 N4 89.1(2) . 3_756
O2 Mn1 N5 111.9(2) 2_675 .
N1 Mn1 N5 89.7(2) . .
N3 Mn1 N5 157.8(2) 3_656 .
O1 Mn1 N5 72.6(2) . .
N4 Mn1 N5 86.2(2) 3_756 .
C1 N5 C4 117.1(6) . .
C1 N5 Mn1 112.8(5) . .
C4 N5 Mn1 130.0(5) . .
N5 C1 C2 121.9(6) . .
N5 C1 C5 116.4(6) . .
C2 C1 C5 121.7(6) . .
C5 O1 Mn1 120.7(4) . .
N2 N1 Mn1 138.9(6) . .
O1 C5 O2 125.9(6) . .
O1 C5 C1 117.4(6) . .
O2 C5 C1 116.8(6) . .
N5 C4 C3 121.1(6) . .
N5 C4 H4A 119.5 . .
C3 C4 H4A 119.5 . .
N3 N2 N1 177.2(8) . .
C5 O2 Mn1 128.8(4) . 2_674
N4 C2 C1 121.3(6) . .
N4 C2 H2A 119.3 . .
C1 C2 H2A 119.3 . .
C2 N4 C3 116.3(6) . .
C2 N4 Mn1 123.7(4) . 3_746
C3 N4 Mn1 119.5(4) . 3_746
N4 C3 C4 122.1(6) . .
N4 C3 H3A 118.9 . .
C4 C3 H3A 118.9 . .
N2 N3 Mn1 145.6(6) . 3_646

loop_
_geom_bond_atom_site_label_1
_geom_bond_atom_site_label_2
_geom_bond_distance
_geom_bond_site_symmetry_2
Mn1 O2 2.131(5) 2_675
Mn1 N1 2.177(7) .
Mn1 N3 2.177(7) 3_656
Mn1 O1 2.196(5) .
Mn1 N4 2.336(6) 3_756
Mn1 N5 2.344(5) .
N5 C1 1.334(9) .
N5 C4 1.336(9) .
C1 C2 1.402(9) .
C1 C5 1.526(9) .
O1 C5 1.244(8) .
N1 N2 1.176(9) .
C5 O2 1.260(8) .
C4 C3 1.396(10) .
C4 H4A 0.9300 .
N2 N3 1.149(8) .
O2 Mn1 2.131(5) 2_674
C2 N4 1.339(8) .
C2 H2A 0.9300 .
N4 C3 1.348(8) .
N4 Mn1 2.336(5) 3_746
C3 H3A 0.9300 .
N3 Mn1 2.177(7) 3_646
O3 C6 1.38(2) .

loop_
_geom_torsion_atom_site_label_1
_geom_torsion_atom_site_label_2
_geom_torsion_atom_site_label_3
_geom_torsion_atom_site_label_4
_geom_torsion
_geom_torsion_site_symmetry_1
_geom_torsion_site_symmetry_4
O2 Mn1 N5 C1 -176.3(4) 2_675 .
N1 Mn1 N5 C1 94.1(5) . .
N3 Mn1 N5 C1 -8.2(9) 3_656 .
O1 Mn1 N5 C1 -0.8(4) . .
N4 Mn1 N5 C1 -91.1(5) 3_756 .
O2 Mn1 N5 C4 2.3(7) 2_675 .
N1 Mn1 N5 C4 -87.3(7) . .
N3 Mn1 N5 C4 170.5(7) 3_656 .
O1 Mn1 N5 C4 177.9(7) . .
N4 Mn1 N5 C4 87.6(6) 3_756 .
C4 N5 C1 C2 -2.8(10) . .
Mn1 N5 C1 C2 176.0(5) . .
C4 N5 C1 C5 -179.3(6) . .
Mn1 N5 C1 C5 -0.4(7) . .
O2 Mn1 O1 C5 140.3(19) 2_675 .
N1 Mn1 O1 C5 -86.0(6) . .
N3 Mn1 O1 C5 179.5(6) 3_656 .
N4 Mn1 O1 C5 88.6(5) 3_756 .
N5 Mn1 O1 C5 2.3(5) . .
O2 Mn1 N1 N2 -137.0(11) 2_675 .
N3 Mn1 N1 N2 133.2(10) 3_656 .
O1 Mn1 N1 N2 47.4(11) . .
N4 Mn1 N1 N2 -77(3) 3_756 .
N5 Mn1 N1 N2 -25.1(11) . .
Mn1 O1 C5 O2 178.0(6) . .
Mn1 O1 C5 C1 -3.2(8) . .
N5 C1 C5 O1 2.4(9) . .
C2 C1 C5 O1 -174.1(6) . .
N5 C1 C5 O2 -178.8(6) . .
C2 C1 C5 O2 4.8(10) . .
C1 N5 C4 C3 3.7(11) . .
Mn1 N5 C4 C3 -174.9(5) . .
Mn1 N1 N2 N3 142(16) . .
O1 C5 O2 Mn1 22.8(11) . 2_674
C1 C5 O2 Mn1 -156.0(4) . 2_674
N5 C1 C2 N4 -0.1(10) . .
C5 C1 C2 N4 176.1(6) . .
C1 C2 N4 C3 2.2(10) . .
C1 C2 N4 Mn1 -169.9(5) . 3_746
C2 N4 C3 C4 -1.3(11) . .
Mn1 N4 C3 C4 171.1(6) 3_746 .
N5 C4 C3 N4 -1.7(12) . .
N1 N2 N3 Mn1 103(17) . 3_646
